data_1573963
loop_
_publ_author_name
'Maufort, Arthur'
'Van Landeghem, Melissa'
'Deutsch, Maxime'
'Banks, Peter'
'La Magna, Paola'
'Van Hecke, Kristof'
'Cerd&#xe1;, Jes&#xfa;s'
'Lutsen, Laurence'
'Vanderzande, Dirk'
'Quarti, Claudio'
'Beljonne, David'
'Pillet, S&#xe9;bastien'
'Vandewal, Koen'
'Van Gompel, Wouter T. M.'

_publ_section_title
;
 Structural rigidity, thermochromism and piezochromism of layered hybrid
 perovskites containing an interdigitated organic bilayer.
;
_journal_issue 13
_journal_name_full 'Chemical science'
_journal_page_first 5662
_journal_page_last 5675
_journal_paper_doi 10.1039/d4sc06637e
_journal_volume 16
_journal_year 2025
_chemical_formula_moiety 'I4 Pb, 2(C8 H9 F2 N4)'
_chemical_formula_sum 'C16 H18 F4 I4 N8 Pb'
_chemical_formula_weight 1113.17
_space_group_crystal_system orthorhombic
_space_group_IT_number 62
_space_group_name_Hall '-P 2ac 2n'
_space_group_name_H-M_alt 'P n m a'
_atom_sites_solution_hydrogens geom
_audit_creation_date 2024-02-05
_audit_creation_method
;
Olex2 1.5
(compiled 2023.08.24 svn.re1ec1418 for OlexSys, GUI svn.r6817)
;
_audit_update_record
;
2024-06-26 deposited with the CCDC.	2025-02-24 downloaded from the CCDC.
;
_cell_angle_alpha 90
_cell_angle_beta 90
_cell_angle_gamma 90
_cell_formula_units_Z 4
_cell_length_a 12.9028(5)
_cell_length_b 30.077(3)
_cell_length_c 6.6218(3)
_cell_measurement_reflns_used 9153
_cell_measurement_temperature 300(3)
_cell_measurement_theta_max 25.084
_cell_measurement_theta_min 3.361
_cell_volume 2569.8(3)
_computing_cell_refinement 'SAINT V8.40B (?, 2016)'
_computing_data_reduction 'SAINT V8.40B (?, 2016)'
_computing_molecular_graphics 'Olex2 1.5 (Dolomanov et al., 2009)'
_computing_publication_material 'Olex2 1.5 (Dolomanov et al., 2009)'
_computing_structure_refinement 'XL  (Sheldrick, 2008)'
_diffrn_ambient_pressure 0.20e+06
_diffrn_ambient_temperature 300(3)
_diffrn_measured_fraction_theta_full 0.404
_diffrn_measured_fraction_theta_max 0.377
_diffrn_measurement_device_type 'Bruker D8 Venture PHOTON III CMOS'
_diffrn_measurement_method '\w scans'
_diffrn_radiation_type MoK\a
_diffrn_radiation_wavelength 0.71073
_diffrn_reflns_av_R_equivalents 0.0384
_diffrn_reflns_av_unetI/netI 0.0152
_diffrn_reflns_Laue_measured_fraction_full 0.404
_diffrn_reflns_Laue_measured_fraction_max 0.377
_diffrn_reflns_limit_h_max 15
_diffrn_reflns_limit_h_min -15
_diffrn_reflns_limit_k_max 11
_diffrn_reflns_limit_k_min -11
_diffrn_reflns_limit_l_max 8
_diffrn_reflns_limit_l_min -8
_diffrn_reflns_number 29522
_diffrn_reflns_point_group_measured_fraction_full 0.404
_diffrn_reflns_point_group_measured_fraction_max 0.377
_diffrn_reflns_theta_full 25.242
_diffrn_reflns_theta_max 26.147
_diffrn_reflns_theta_min 3.458
_diffrn_source_current 1.0
_diffrn_source_power 0.05
_diffrn_source_voltage 50.0
_diffrn_standards_number 0
_exptl_absorpt_coefficient_mu 11.422
_exptl_absorpt_correction_T_max 0.7453
_exptl_absorpt_correction_T_min 0.5969
_exptl_absorpt_correction_type multi-scan
_exptl_absorpt_process_details
;
SADABS-2016/2 (Bruker,2016/2) was used for absorption correction.
wR2(int) was 0.0902 before and 0.0651 after correction.
The Ratio of minimum to maximum transmission is 0.8009.
The \l/2 correction factor is Not present.
;
_exptl_crystal_colour orange
_exptl_crystal_density_diffrn 2.877
_exptl_crystal_description plate
_exptl_crystal_F_000 2000
_exptl_crystal_size_max 0.167
_exptl_crystal_size_mid 0.096
_exptl_crystal_size_min 0.050
_refine_diff_density_max 0.266
_refine_diff_density_min -0.253
_refine_diff_density_rms 0.057
_refine_ls_extinction_method none
_refine_ls_goodness_of_fit_ref 1.113
_refine_ls_hydrogen_treatment constr
_refine_ls_matrix_type full
_refine_ls_number_parameters 95
_refine_ls_number_reflns 983
_refine_ls_number_restraints 0
_refine_ls_restrained_S_all 1.113
_refine_ls_R_factor_all 0.0189
_refine_ls_R_factor_gt 0.0170
_refine_ls_shift/su_max 0.001
_refine_ls_shift/su_mean 0.000
_refine_ls_structure_factor_coef Fsqd
_refine_ls_weighting_details 'w=1/[\s^2^(Fo^2^)+(0.0144P)^2^+4.7101P] where P=(Fo^2^+2Fc^2^)/3'
_refine_ls_weighting_scheme calc
_refine_ls_wR_factor_gt 0.0383
_refine_ls_wR_factor_ref 0.0390
_reflns_Friedel_coverage 0.000
_reflns_number_gt 932
_reflns_number_total 983
_reflns_threshold_expression 'I > 2\s(I)'
_cod_data_source_file d4sc06637e4.cif
_cod_data_source_block 0p2gpa_good
_cod_depositor_comments 'Adding full bibliography for 1573956--1573967.cif.'
_cod_database_code 1573963
_shelx_shelxl_version_number 2019/1
_shelx_space_group_comment
;
The symmetry employed for this shelxl refinement is uniquely defined
by the following loop, which should always be used as a source of
symmetry information in preference to the above space-group names.
They are only intended as comments.
;
_olex2_refinement_description
;
1. Fixed Uiso
 At 1.2 times of:
  All C(H) groups, All C(H,H) groups
 At 1.5 times of:
  All N(H,H,H) groups
2.a Secondary CH2 refined with riding coordinates:
 C2(H2A,H2B), C1(H1D,H1E)
2.b Aromatic/amide H refined with riding coordinates:
 C5(H5), C8(H8)
2.c Idealised Me refined as rotating group:
 N1(H1A,H1B,H1C)
;
_olex2_submission_special_instructions 'No special instructions were received'
_olex2_exptl_crystal_mounting_method 'Crystal mounted in a Diamond anvil cell of 100 degre opening angle'

loop_
_space_group_symop_operation_xyz
'x, y, z'
'-x+1/2, -y, z+1/2'
'-x, y+1/2, -z'
'x+1/2, -y+1/2, -z+1/2'
'-x, -y, -z'
'x-1/2, y, -z-1/2'
'x, -y-1/2, z'
'-x-1/2, y-1/2, z-1/2'

loop_
_atom_site_label
_atom_site_type_symbol
_atom_site_fract_x
_atom_site_fract_y
_atom_site_fract_z
_atom_site_U_iso_or_equiv
_atom_site_adp_type
_atom_site_occupancy
_atom_site_site_symmetry_order
_atom_site_calc_flag
_atom_site_refinement_flags_posn
_atom_site_refinement_flags_adp
_atom_site_refinement_flags_occupancy
_atom_site_disorder_assembly
_atom_site_disorder_group
Pb1 Pb 0.33280(2) 0.750000 0.70183(4) 0.0360(5) Uani 1 2 d S T P . .
I1 I 0.34036(3) 0.750000 0.21078(6) 0.0417(7) Uani 1 2 d S T P . .
I2 I 0.08564(3) 0.750000 0.74588(7) 0.0510(7) Uani 1 2 d S T P . .
I3 I 0.31849(3) 0.64510(3) 0.68131(5) 0.0425(5) Uani 1 1 d . . . . .
F2 F 0.4473(3) 0.4164(3) 0.3489(5) 0.050(6) Uani 1 1 d . . . . .
F1 F 0.2671(2) 0.4504(2) 0.4232(4) 0.051(4) Uani 1 1 d . . . . .
N4 N 0.4041(3) 0.5931(4) 0.2113(6) 0.0310(11) Uiso 1 1 d . . . . .
N2 N 0.5023(3) 0.5995(4) 0.1589(6) 0.0300(10) Uiso 1 1 d . . . . .
C3 C 0.5017(3) 0.5296(5) 0.2247(7) 0.0249(12) Uiso 1 1 d . . . . .
C6 C 0.3397(4) 0.4788(5) 0.3525(7) 0.0297(13) Uiso 1 1 d . . . . .
N3 N 0.5655(3) 0.5641(3) 0.1644(5) 0.0309(10) Uiso 1 1 d . . . . .
N1 N 0.6952(3) 0.6428(4) 0.3291(7) 0.0469(12) Uiso 1 1 d . . . . .
H1A H 0.738990 0.646083 0.226345 0.070 Uiso 1 1 calc R U . . .
H1B H 0.683368 0.613963 0.349393 0.070 Uiso 1 1 calc R U . . .
H1C H 0.722595 0.654631 0.439990 0.070 Uiso 1 1 calc R U . . .
C2 C 0.5412(4) 0.6423(5) 0.1052(7) 0.0377(13) Uiso 1 1 d . . . . .
H2A H 0.484238 0.660655 0.058034 0.045 Uiso 1 1 calc R U . . .
H2B H 0.590021 0.639137 -0.005209 0.045 Uiso 1 1 calc R U . . .
C7 C 0.4393(5) 0.4599(6) 0.3160(9) 0.0341(17) Uiso 1 1 d . . . . .
C1 C 0.5948(4) 0.6658(5) 0.2808(7) 0.0449(15) Uiso 1 1 d . . . . .
H1D H 0.608197 0.696557 0.245242 0.054 Uiso 1 1 calc R U . . .
H1E H 0.550003 0.665438 0.398455 0.054 Uiso 1 1 calc R U . . .
C5 C 0.3189(4) 0.5228(5) 0.3258(7) 0.0313(13) Uiso 1 1 d . . . . .
H5 H 0.253821 0.534786 0.352466 0.038 Uiso 1 1 calc R U . . .
C4 C 0.4022(3) 0.5494(5) 0.2550(7) 0.0256(11) Uiso 1 1 d . . . . .
C8 C 0.5211(4) 0.4856(5) 0.2535(7) 0.0301(12) Uiso 1 1 d . . . . .
H8 H 0.586524 0.473469 0.231831 0.036 Uiso 1 1 calc R U . . .

loop_
_atom_site_aniso_label
_atom_site_aniso_U_11
_atom_site_aniso_U_22
_atom_site_aniso_U_33
_atom_site_aniso_U_23
_atom_site_aniso_U_13
_atom_site_aniso_U_12
Pb1 0.02943(16) 0.0444(16) 0.03401(18) 0.000 -0.00029(9) 0.000
I1 0.0453(3) 0.050(2) 0.0298(3) 0.000 0.00158(17) 0.000
I2 0.0251(2) 0.071(2) 0.0566(3) 0.000 0.0006(2) 0.000
I3 0.0437(2) 0.0466(18) 0.0371(2) -0.0002(3) -0.00030(13) 0.0029(3)
F2 0.053(2) 0.043(19) 0.054(2) -0.003(4) 0.0014(14) 0.001(3)
F1 0.0379(15) 0.060(13) 0.0567(19) 0.004(3) 0.0066(13) -0.012(2)

loop_
_atom_type_symbol
_atom_type_description
_atom_type_scat_dispersion_real
_atom_type_scat_dispersion_imag
_atom_type_scat_source
C C 0.0033 0.0016 'International Tables Vol C Tables 4.2.6.8 and 6.1.1.4'
H H 0.0000 0.0000 'International Tables Vol C Tables 4.2.6.8 and 6.1.1.4'
F F 0.0171 0.0103 'International Tables Vol C Tables 4.2.6.8 and 6.1.1.4'
I I -0.4742 1.8119 'International Tables Vol C Tables 4.2.6.8 and 6.1.1.4'
N N 0.0061 0.0033 'International Tables Vol C Tables 4.2.6.8 and 6.1.1.4'
Pb Pb -3.3944 10.1111 'International Tables Vol C Tables 4.2.6.8 and 6.1.1.4'

loop_
_geom_angle_atom_site_label_1
_geom_angle_atom_site_label_2
_geom_angle_atom_site_label_3
_geom_angle
_geom_angle_site_symmetry_1
_geom_angle_site_symmetry_3
_geom_angle_publ_flag
I1 Pb1 I1 176.625(18) . 1_556 ?
I1 Pb1 I2 94.341(13) . 6_657 ?
I2 Pb1 I1 96.943(14) . . ?
I2 Pb1 I1 86.432(13) . 1_556 ?
I2 Pb1 I1 82.284(13) 6_657 1_556 ?
I2 Pb1 I2 168.715(9) . 6_657 ?
I3 Pb1 I1 92.557(8) 7_575 1_556 ?
I3 Pb1 I1 87.640(8) 7_575 . ?
I3 Pb1 I1 92.557(8) . 1_556 ?
I3 Pb1 I1 87.640(8) . . ?
I3 Pb1 I2 93.588(7) . 6_657 ?
I3 Pb1 I2 86.892(7) 7_575 . ?
I3 Pb1 I2 86.892(7) . . ?
I3 Pb1 I2 93.588(8) 7_575 6_657 ?
I3 Pb1 I3 171.688(15) . 7_575 ?
Pb1 I1 Pb1 176.626(18) . 1_554 ?
Pb1 I2 Pb1 179.167(17) . 6_557 ?
N2 N4 C4 102.4(8) . . ?
N4 N2 N3 117.3(9) . . ?
N4 N2 C2 122.1(10) . . ?
N3 N2 C2 120.6(5) . . ?
N3 C3 C4 105.1(11) . . ?
C8 C3 N3 131.4(5) . . ?
C8 C3 C4 123.5(9) . . ?
F1 C6 C7 115.5(13) . . ?
F1 C6 C5 121.6(6) . . ?
C5 C6 C7 122.9(11) . . ?
N2 N3 C3 104.0(5) . . ?
H1A N1 H1B 109.5 . . ?
H1A N1 H1C 109.5 . . ?
H1B N1 H1C 109.5 . . ?
C1 N1 H1A 109.5 . . ?
C1 N1 H1B 109.5 . . ?
C1 N1 H1C 109.5 . . ?
N2 C2 H2A 109.0 . . ?
N2 C2 H2B 109.0 . . ?
N2 C2 C1 112.8(6) . . ?
H2A C2 H2B 107.8 . . ?
C1 C2 H2A 109.0 . . ?
C1 C2 H2B 109.0 . . ?
F2 C7 C6 115.7(10) . . ?
F2 C7 C8 122.8(9) . . ?
C8 C7 C6 121.4(16) . . ?
N1 C1 C2 109.8(8) . . ?
N1 C1 H1D 109.7 . . ?
N1 C1 H1E 109.7 . . ?
C2 C1 H1D 109.7 . . ?
C2 C1 H1E 109.7 . . ?
H1D C1 H1E 108.2 . . ?
C6 C5 H5 121.9 . . ?
C6 C5 C4 116.2(7) . . ?
C4 C5 H5 121.9 . . ?
N4 C4 C3 111.2(8) . . ?
N4 C4 C5 129.4(8) . . ?
C5 C4 C3 119.4(12) . . ?
C3 C8 C7 116.6(9) . . ?
C3 C8 H8 121.7 . . ?
C7 C8 H8 121.7 . . ?

loop_
_geom_bond_atom_site_label_1
_geom_bond_atom_site_label_2
_geom_bond_distance
_geom_bond_site_symmetry_2
_geom_bond_publ_flag
Pb1 I1 3.3716(5) 1_556 ?
Pb1 I1 3.2531(5) . ?
Pb1 I2 3.2806(5) 6_657 ?
Pb1 I2 3.2024(5) . ?
Pb1 I3 3.1636(11) . ?
Pb1 I3 3.1636(11) 7_575 ?
F2 C7 1.331(19) . ?
F1 C6 1.352(11) . ?
N4 N2 1.328(6) . ?
N4 C4 1.347(15) . ?
N2 N3 1.341(12) . ?
N2 C2 1.428(16) . ?
C3 N3 1.384(13) . ?
C3 C4 1.430(10) . ?
C3 C8 1.361(17) . ?
C6 C7 1.426(12) . ?
C6 C5 1.362(18) . ?
N1 H1A 0.8900 . ?
N1 H1B 0.8900 . ?
N1 H1C 0.8900 . ?
N1 C1 1.503(10) . ?
C2 H2A 0.9700 . ?
C2 H2B 0.9700 . ?
C2 C1 1.526(11) . ?
C7 C8 1.371(15) . ?
C1 H1D 0.9700 . ?
C1 H1E 0.9700 . ?
C5 H5 0.9300 . ?
C5 C4 1.420(13) . ?
C8 H8 0.9300 . ?

loop_
_geom_torsion_atom_site_label_1
_geom_torsion_atom_site_label_2
_geom_torsion_atom_site_label_3
_geom_torsion_atom_site_label_4
_geom_torsion
_geom_torsion_site_symmetry_1
_geom_torsion_site_symmetry_2
_geom_torsion_site_symmetry_3
_geom_torsion_site_symmetry_4
_geom_torsion_publ_flag
F2 C7 C8 C3 179.7(7) . . . . ?
F1 C6 C7 F2 2.4(10) . . . . ?
F1 C6 C7 C8 -176.8(6) . . . . ?
F1 C6 C5 C4 178.6(4) . . . . ?
N4 N2 N3 C3 1.1(6) . . . . ?
N4 N2 C2 C1 96.9(6) . . . . ?
N2 N4 C4 C3 -0.8(6) . . . . ?
N2 N4 C4 C5 178.2(5) . . . . ?
N2 C2 C1 N1 70.0(8) . . . . ?
C6 C7 C8 C3 -1.2(10) . . . . ?
C6 C5 C4 N4 178.5(6) . . . . ?
C6 C5 C4 C3 -2.6(8) . . . . ?
N3 N2 C2 C1 -80.8(8) . . . . ?
N3 C3 C4 N4 1.5(6) . . . . ?
N3 C3 C4 C5 -177.6(5) . . . . ?
N3 C3 C8 C7 179.6(6) . . . . ?
C2 N2 N3 C3 179.0(5) . . . . ?
C7 C6 C5 C4 1.1(10) . . . . ?
C5 C6 C7 F2 -180.0(7) . . . . ?
C5 C6 C7 C8 0.8(11) . . . . ?
C4 N4 N2 N3 -0.2(6) . . . . ?
C4 N4 N2 C2 -178.0(5) . . . . ?
C4 C3 N3 N2 -1.4(5) . . . . ?
C4 C3 C8 C7 -0.4(10) . . . . ?
C8 C3 N3 N2 178.6(7) . . . . ?
C8 C3 C4 N4 -178.5(6) . . . . ?
C8 C3 C4 C5 2.4(9) . . . . ?
